data_2241590
loop_
_publ_author_name
'Ghandour, Yassine'
'Hammami, Imen'
'Najmudin, Shabir'
'Bonif\'acio, Cecilia'
'Belkhiria, Mohamed Salah'

_publ_section_title
;
 Crystal structure of
 octakis(<i>N</i>,<i>N</i>-dimethylformamide-\k<i>O</i>)europium(III)
 tetracosa-\m~2~-oxido-dodecaoxido-\m~12~-phosphato-dodecamolybdate(VI)
;
_journal_coeditor_code WM5274
_journal_issue 4
_journal_name_full 'Acta Crystallographica Section E'
_journal_page_first 448
_journal_page_last 451
_journal_paper_doi 10.1107/S2056989016003546
_journal_volume 72
_journal_year 2016
_chemical_formula_iupac '[Eu (C3 H7 N O)8] [P Mo12 O40]'
_chemical_formula_moiety 'C24 H56 Eu1 N8 O8 3+, Mo12 O40 P1 3-'
_chemical_formula_sum 'C24 H56 Eu Mo12 N8 O48 P'
_chemical_formula_weight 2558.97
_chemical_name_systematic
;
Octakis(<i>N</i>,<i>N</i>-dimethylformamide-\k<i>O</i>)europium(III)
tetracosa-\m~2~-oxido-dodecaoxido-\m~12~-phosphato-dodecamolybdate(VI)
;
_space_group_crystal_system orthorhombic
_space_group_IT_number 33
_space_group_name_Hall 'P 2c -2n'
_space_group_name_H-M_alt 'P n a 21'
_symmetry_space_group_name_Hall 'P 2c -2n'
_symmetry_space_group_name_H-M 'P n a 21'
_atom_sites_solution_hydrogens geom
_atom_sites_solution_primary direct
_atom_sites_solution_secondary difmap
_audit_creation_method SHELXL-2014/7
_cell_angle_alpha 90
_cell_angle_beta 90
_cell_angle_gamma 90
_cell_formula_units_Z 4
_cell_length_a 26.9108(10)
_cell_length_b 18.3506(6)
_cell_length_c 13.4494(4)
_cell_measurement_reflns_used 9528
_cell_measurement_temperature 296(2)
_cell_measurement_theta_max 32.28
_cell_measurement_theta_min 2.946
_cell_volume 6641.7(4)
_computing_cell_refinement
;
SAINT (Bruker, 2006)
;
_computing_data_collection
;
APEX2 (Bruker, 2006)
;
_computing_data_reduction
;
SAINT (Bruker, 2006)
;
_computing_molecular_graphics
;
ORTEP-3 for Windows (Farrugia, 2012) and DIAMOND (Putz & Brandenburg,
2014)
;
_computing_publication_material
;
WinGX (Farrugia, 2012)
;
_computing_structure_refinement
;
SHELXL2014 (Sheldrick, 2015)
;
_computing_structure_solution
;
SIR2004 (Burla <i>et al.</i>,  2005)
;
_diffrn_ambient_temperature 296(2)
_diffrn_measured_fraction_theta_full 0.999
_diffrn_measured_fraction_theta_max 0.990
_diffrn_measurement_device_type 'Bruker APEXII CCD'
_diffrn_measurement_method '\f and \w scans'
_diffrn_radiation_type MoK\a
_diffrn_radiation_wavelength 0.71073
_diffrn_reflns_av_R_equivalents 0.0749
_diffrn_reflns_limit_h_max 45
_diffrn_reflns_limit_h_min -41
_diffrn_reflns_limit_k_max 31
_diffrn_reflns_limit_k_min -31
_diffrn_reflns_limit_l_max 22
_diffrn_reflns_limit_l_min -21
_diffrn_reflns_number 88354
_diffrn_reflns_theta_full 25.242
_diffrn_reflns_theta_max 37.122
_diffrn_reflns_theta_min 2.220
_exptl_absorpt_coefficient_mu 3.242
_exptl_absorpt_correction_T_max 0.7473
_exptl_absorpt_correction_T_min 0.6674
_exptl_absorpt_correction_type multi-scan
_exptl_absorpt_process_details
;
(<i>SADABS</i>; Bruker, 2006)
;
_exptl_crystal_colour yellow
_exptl_crystal_density_diffrn 2.559
_exptl_crystal_density_method 'not measured'
_exptl_crystal_description prism
_exptl_crystal_F_000 4888
_exptl_crystal_size_max 0.200
_exptl_crystal_size_mid 0.180
_exptl_crystal_size_min 0.170
_refine_diff_density_max 2.081
_refine_diff_density_min -1.796
_refine_ls_abs_structure_details
;
Flack <i>x</i> determined using 6924 quotients
[(<i>I</i>^+^)-(<i>I</i>^-^)]/[(<i>I</i>^+^)+(<i>I</i>^-^)]
;
_refine_ls_abs_structure_Flack -0.015(7)
_refine_ls_extinction_method none
_refine_ls_goodness_of_fit_ref 0.975
_refine_ls_hydrogen_treatment constr
_refine_ls_matrix_type full
_refine_ls_number_parameters 863
_refine_ls_number_reflns 33285
_refine_ls_number_restraints 1
_refine_ls_restrained_S_all 0.975
_refine_ls_R_factor_all 0.1086
_refine_ls_R_factor_gt 0.0471
_refine_ls_shift/su_max 0.001
_refine_ls_shift/su_mean 0.000
_refine_ls_structure_factor_coef Fsqd
_refine_ls_weighting_details 'w=1/[\s^2^(Fo^2^)+(0.0350P)^2^] where P=(Fo^2^+2Fc^2^)/3'
_refine_ls_weighting_scheme calc
_refine_ls_wR_factor_gt 0.0790
_refine_ls_wR_factor_ref 0.0947
_reflns_number_gt 19583
_reflns_number_total 33285
_reflns_threshold_expression 'I > 2\s(I)'
_cod_data_source_file wm5274sup1.cif
_cod_data_source_block I
_cod_database_code 2241590
_shelx_space_group_comment
;
The symmetry employed for this shelxl refinement is uniquely defined
by the following loop, which should always be used as a source of
symmetry information in preference to the above space-group names.
They are only intended as comments.
;
_shelx_estimated_absorpt_t_min 0.563
_shelx_estimated_absorpt_t_max 0.609

loop_
_space_group_symop_operation_xyz
'x, y, z'
'-x, -y, z+1/2'
'-x+1/2, y+1/2, z+1/2'
'x+1/2, -y+1/2, z'

loop_
_atom_site_type_symbol
_atom_site_label
_atom_site_fract_x
_atom_site_fract_y
_atom_site_fract_z
_atom_site_U_iso_or_equiv
_atom_site_adp_type
_atom_site_calc_flag
_atom_site_occupancy
Eu Eu1 0.62226(2) 0.24667(2) 0.27301(3) 0.03117(7) Uani d 1
Mo Mo1 0.26680(2) 0.18597(3) 0.63650(5) 0.03332(13) Uani d 1
Mo Mo2 0.30169(2) 0.35458(3) 0.55755(5) 0.03366(13) Uani d 1
Mo Mo3 0.41829(3) 0.43690(3) 0.64996(5) 0.03387(13) Uani d 1
Mo Mo4 0.47559(2) 0.36195(3) 0.85122(5) 0.03004(12) Uani d 1
Mo Mo5 0.49335(2) 0.20234(3) 0.68682(5) 0.03324(13) Uani d 1
Mo Mo6 0.39245(3) 0.10613(3) 0.60967(5) 0.03505(14) Uani d 1
Mo Mo7 0.32991(3) 0.10420(3) 0.85410(5) 0.03838(15) Uani d 1
Mo Mo8 0.43839(3) 0.17833(4) 0.93808(5) 0.03661(14) Uani d 1
Mo Mo9 0.32843(3) 0.26018(4) 0.99282(5) 0.04260(17) Uani d 1
Mo Mo10 0.36044(2) 0.43617(3) 0.87490(5) 0.03517(14) Uani d 1
Mo Mo11 0.25072(2) 0.33286(4) 0.78760(5) 0.03541(14) Uani d 1
Mo Mo12 0.42166(3) 0.26738(4) 0.49994(5) 0.03432(13) Uani d 1
P P1 0.37299(6) 0.26883(8) 0.74508(12) 0.0207(3) Uani d 1
O O1 0.6764(2) 0.1551(4) 0.2093(5) 0.0526(16) Uani d 1
O O2 0.2228(2) 0.1295(3) 0.5946(5) 0.0453(14) Uani d 1
O O3 0.26515(19) 0.2607(3) 0.5440(4) 0.0350(11) Uani d 1
O O4 0.34964(18) 0.4169(3) 0.6033(4) 0.0320(10) Uani d 1
O O5 0.47195(19) 0.4273(3) 0.7347(4) 0.0325(11) Uani d 1
O O6 0.5310(2) 0.3873(3) 0.8969(4) 0.0420(13) Uani d 1
O O7 0.49746(19) 0.2908(3) 0.7483(4) 0.0330(11) Uani d 1
O O8 0.45951(19) 0.1127(2) 0.6394(4) 0.0355(11) Uani d 1
O O9 0.32412(19) 0.1439(3) 0.5897(4) 0.0333(11) Uani d 1
O O10 0.3722(2) 0.0854(3) 0.7370(4) 0.0372(12) Uani d 1
O O11 0.3952(2) 0.1009(3) 0.9240(4) 0.0407(13) Uani d 1
O O12 0.45956(19) 0.2814(3) 0.9252(4) 0.0349(11) Uani d 1
O O13 0.3888(2) 0.2209(3) 1.0310(4) 0.0420(13) Uani d 1
O O14 0.3515(2) 0.3523(3) 0.9652(4) 0.0374(12) Uani d 1
O O15 0.30057(19) 0.4081(3) 0.8207(4) 0.0337(11) Uani d 1
O O16 0.1992(2) 0.3743(4) 0.8289(5) 0.0527(16) Uani d 1
O O17 0.25496(19) 0.3787(3) 0.6547(4) 0.0363(11) Uani d 1
O O18 0.22650(19) 0.2506(3) 0.7233(4) 0.0377(12) Uani d 1
O O19 0.32137(16) 0.2804(2) 0.7018(3) 0.0231(9) Uani d 1
O O20 0.36948(17) 0.2233(2) 0.8397(3) 0.0257(9) Uani d 1
O O21 0.39628(16) 0.3431(2) 0.7695(3) 0.0241(8) Uani d 1
O O22 0.40539(17) 0.2288(2) 0.6696(3) 0.0248(9) Uani d 1
O O23 0.35674(19) 0.2989(3) 0.5004(4) 0.0344(11) Uani d 1
O O24 0.4401(3) 0.2850(4) 0.3828(4) 0.0512(15) Uani d 1
O O25 0.43539(19) 0.3610(3) 0.5671(4) 0.0342(11) Uani d 1
O O26 0.48598(18) 0.2386(3) 0.5597(4) 0.0340(11) Uani d 1
O O27 0.4063(2) 0.1693(3) 0.4917(4) 0.0349(11) Uani d 1
O O28 0.3447(2) 0.5055(3) 0.9514(5) 0.0499(15) Uani d 1
O O29 0.38277(19) 0.4838(2) 0.7624(4) 0.0361(11) Uani d 1
O O30 0.43123(19) 0.4244(3) 0.9129(4) 0.0344(11) Uani d 1
O O31 0.3075(2) 0.1592(3) 0.9607(4) 0.0440(14) Uani d 1
O O32 0.4708(2) 0.1659(3) 0.8178(4) 0.0341(11) Uani d 1
O O33 0.4791(3) 0.1462(4) 1.0216(5) 0.0547(16) Uani d 1
O O34 0.2843(2) 0.1389(3) 0.7637(4) 0.0367(11) Uani d 1
O O35 0.4338(2) 0.5098(3) 0.5822(5) 0.0488(15) Uani d 1
O O36 0.2790(2) 0.3974(3) 0.4560(4) 0.0446(14) Uani d 1
N N1 0.6761(3) 0.4097(4) 0.0486(6) 0.0457(17) Uani d 1
N N2 0.5963(3) 0.3569(4) 0.5746(5) 0.0438(16) Uani d 1
N N3 0.7647(3) 0.3614(4) 0.3484(6) 0.0437(16) Uani d 1
N N4 0.5971(3) 0.1673(3) -0.0459(5) 0.0390(15) Uani d 1
N N5 0.4821(3) 0.3901(4) 0.2356(6) 0.0476(18) Uani d 1
O O47 0.6329(3) 0.1665(4) 0.4103(5) 0.0617(19) Uani d 1
N N7 0.6224(3) 0.0801(4) 0.5252(5) 0.0400(15) Uani d 1
N N8 0.4832(3) 0.1029(4) 0.2582(6) 0.0474(17) Uani d 1
N N9 0.7415(3) 0.0838(4) 0.1778(6) 0.0471(17) Uani d 1
O O37 0.2743(2) 0.2842(3) 0.8971(4) 0.0382(12) Uani d 1
O O38 0.2989(3) 0.2710(4) 1.1019(4) 0.0632(19) Uani d 1
O O39 0.3086(3) 0.0201(3) 0.8810(5) 0.0559(17) Uani d 1
O O55 0.5523(2) 0.1732(3) 0.6856(5) 0.0459(14) Uani d 1
O O40 0.6550(2) 0.3481(3) 0.1859(5) 0.0490(14) Uani d 1
C C2 0.6452(3) 0.3714(4) 0.1012(7) 0.046(2) Uani d 1
H H8 0.6142 0.3609 0.0743 0.055 Uiso calc 1
C C3 0.7237(4) 0.4299(5) 0.0907(9) 0.061(3) Uani d 1
H H2 0.7185 0.4556 0.1520 0.092 Uiso calc 1
H H3 0.7412 0.4606 0.0448 0.092 Uiso calc 1
H H4 0.7429 0.3867 0.1032 0.092 Uiso calc 1
C C4 0.6638(5) 0.4329(6) -0.0517(7) 0.067(3) Uani d 1
H H6 0.6861 0.4101 -0.0980 0.101 Uiso calc 1
H H7 0.6670 0.4849 -0.0564 0.101 Uiso calc 1
H H5 0.6303 0.4191 -0.0668 0.101 Uiso calc 1
O O41 0.6001(3) 0.3175(4) 0.4158(5) 0.0580(17) Uani d 1
C C6 0.6147(3) 0.3158(5) 0.5037(7) 0.051(2) Uani d 1
H H10 0.6400 0.2836 0.5200 0.062 Uiso calc 1
C C7 0.6139(4) 0.3522(7) 0.6749(7) 0.067(3) Uani d 1
H H12 0.6340 0.3092 0.6823 0.100 Uiso calc 1
H H13 0.5861 0.3496 0.7195 0.100 Uiso calc 1
H H11 0.6335 0.3945 0.6902 0.100 Uiso calc 1
C C8 0.5581(4) 0.4096(6) 0.5489(8) 0.068(3) Uani d 1
H H15 0.5724 0.4481 0.5099 0.102 Uiso calc 1
H H16 0.5441 0.4297 0.6086 0.102 Uiso calc 1
H H14 0.5324 0.3860 0.5112 0.102 Uiso calc 1
O O42 0.7020(2) 0.2798(3) 0.3417(5) 0.0472(14) Uani d 1
C C10 0.7180(3) 0.3417(4) 0.3558(6) 0.0430(18) Uani d 1
H H18 0.6951 0.3774 0.3731 0.052 Uiso calc 1
C C11 0.8025(4) 0.3079(6) 0.3206(8) 0.062(3) Uani d 1
H H19 0.7881 0.2600 0.3203 0.093 Uiso calc 1
H H20 0.8293 0.3093 0.3678 0.093 Uiso calc 1
H H21 0.8151 0.3190 0.2555 0.093 Uiso calc 1
C C12 0.7807(4) 0.4351(6) 0.3660(9) 0.067(3) Uani d 1
H H22 0.7522 0.4657 0.3761 0.100 Uiso calc 1
H H23 0.7992 0.4523 0.3096 0.100 Uiso calc 1
H H24 0.8014 0.4365 0.4241 0.100 Uiso calc 1
O O43 0.6047(3) 0.2262(3) 0.0990(4) 0.0514(15) Uani d 1
C C14 0.5960(3) 0.1715(4) 0.0515(6) 0.0422(18) Uani d 1
H H26 0.5881 0.1294 0.0866 0.051 Uiso calc 1
C C15 0.5833(4) 0.1013(4) -0.0986(6) 0.046(2) Uani d 1
H H28 0.5798 0.0620 -0.0519 0.069 Uiso calc 1
H H29 0.6087 0.0894 -0.1461 0.069 Uiso calc 1
H H27 0.5523 0.1088 -0.1325 0.069 Uiso calc 1
C C16 0.6085(4) 0.2314(5) -0.1036(7) 0.055(2) Uani d 1
H H31 0.5807 0.2641 -0.1021 0.082 Uiso calc 1
H H30 0.6153 0.2175 -0.1710 0.082 Uiso calc 1
H H32 0.6372 0.2551 -0.0759 0.082 Uiso calc 1
O O44 0.5498(2) 0.3180(4) 0.2319(5) 0.0528(16) Uani d 1
C C18 0.5248(3) 0.3674(4) 0.2680(8) 0.0468(19) Uani d 1
H H34 0.5377 0.3907 0.3237 0.056 Uiso calc 1
C C19 0.4532(4) 0.4425(5) 0.2893(9) 0.065(3) Uani d 1
H H35 0.4220 0.4211 0.3081 0.098 Uiso calc 1
H H36 0.4472 0.4842 0.2479 0.098 Uiso calc 1
H H37 0.4709 0.4573 0.3478 0.098 Uiso calc 1
C C20 0.4613(6) 0.3597(9) 0.1481(9) 0.114(6) Uani d 1
H H39 0.4498 0.3982 0.1055 0.171 Uiso calc 1
H H40 0.4338 0.3289 0.1656 0.171 Uiso calc 1
H H38 0.4861 0.3316 0.1140 0.171 Uiso calc 1
C C21 0.6486(4) 0.1287(5) 0.4775(6) 0.0453(19) Uani d 1
H H47 0.6816 0.1349 0.4962 0.054 Uiso calc 1
C C22 0.5722(3) 0.0645(5) 0.4960(9) 0.058(2) Uani d 1
H H41 0.5499 0.0791 0.5481 0.087 Uiso calc 1
H H42 0.5687 0.0132 0.4841 0.087 Uiso calc 1
H H43 0.5645 0.0909 0.4364 0.087 Uiso calc 1
C C23 0.6432(4) 0.0379(6) 0.6040(8) 0.064(3) Uani d 1
H H44 0.6776 0.0503 0.6120 0.096 Uiso calc 1
H H46 0.6403 -0.0130 0.5884 0.096 Uiso calc 1
H H45 0.6257 0.0480 0.6646 0.096 Uiso calc 1
O O45 0.5562(2) 0.1600(3) 0.2673(5) 0.0503(14) Uani d 1
C C25 0.5106(3) 0.1617(4) 0.2671(7) 0.0449(19) Uani d 1
H H55 0.4948 0.2066 0.2735 0.054 Uiso calc 1
C C26 0.5044(5) 0.0336(5) 0.2361(11) 0.088(4) Uani d 1
H H49 0.5385 0.0398 0.2165 0.133 Uiso calc 1
H H51 0.4862 0.0111 0.1830 0.133 Uiso calc 1
H H50 0.5029 0.0031 0.2941 0.133 Uiso calc 1
C C27 0.4286(4) 0.1112(7) 0.2546(9) 0.080(4) Uani d 1
H H52 0.4201 0.1618 0.2609 0.120 Uiso calc 1
H H53 0.4139 0.0842 0.3081 0.120 Uiso calc 1
H H54 0.4164 0.0930 0.1923 0.120 Uiso calc 1
C C28 0.7155(4) 0.1265(5) 0.2333(7) 0.050(2) Uani d 1
H H56 0.7275 0.1363 0.2968 0.060 Uiso calc 1
C C29 0.7248(4) 0.0661(8) 0.0795(9) 0.084(4) Uani d 1
H H58 0.7093 0.1081 0.0501 0.126 Uiso calc 1
H H59 0.7012 0.0270 0.0829 0.126 Uiso calc 1
H H57 0.7526 0.0514 0.0396 0.126 Uiso calc 1
C C30 0.7896(5) 0.0544(8) 0.2084(9) 0.088(4) Uani d 1
H H61 0.8144 0.0676 0.1603 0.132 Uiso calc 1
H H62 0.7875 0.0023 0.2129 0.132 Uiso calc 1
H H60 0.7985 0.0741 0.2721 0.132 Uiso calc 1
O O52 0.3886(3) 0.0253(3) 0.5521(5) 0.0571(17) Uani d 1

loop_
_atom_site_aniso_label
_atom_site_aniso_U_11
_atom_site_aniso_U_22
_atom_site_aniso_U_33
_atom_site_aniso_U_12
_atom_site_aniso_U_13
_atom_site_aniso_U_23
Eu1 0.03342(16) 0.02974(14) 0.03036(15) -0.00241(13) -0.00034(15) -0.00084(15)
Mo1 0.0306(3) 0.0302(3) 0.0392(3) -0.0058(2) -0.0060(3) -0.0007(3)
Mo2 0.0306(3) 0.0352(3) 0.0352(3) 0.0008(2) -0.0079(3) 0.0104(3)
Mo3 0.0381(3) 0.0250(3) 0.0385(3) -0.0063(2) -0.0028(3) 0.0059(3)
Mo4 0.0258(3) 0.0310(3) 0.0333(3) 0.0000(2) -0.0034(2) -0.0058(3)
Mo5 0.0281(3) 0.0369(3) 0.0347(3) 0.0098(2) -0.0026(3) -0.0085(3)
Mo6 0.0397(3) 0.0252(3) 0.0403(3) 0.0005(2) 0.0023(3) -0.0095(3)
Mo7 0.0455(4) 0.0297(3) 0.0399(4) -0.0055(3) 0.0003(3) 0.0121(3)
Mo8 0.0409(4) 0.0384(3) 0.0306(3) 0.0043(3) -0.0081(3) 0.0091(3)
Mo9 0.0560(4) 0.0450(4) 0.0268(3) 0.0115(3) 0.0128(3) 0.0052(3)
Mo10 0.0317(3) 0.0291(3) 0.0447(4) 0.0035(2) 0.0021(3) -0.0131(3)
Mo11 0.0238(3) 0.0406(3) 0.0419(4) 0.0031(2) 0.0032(3) -0.0048(3)
Mo12 0.0406(3) 0.0386(3) 0.0238(3) 0.0044(3) 0.0064(3) 0.0030(3)
P1 0.0222(7) 0.0199(6) 0.0198(7) 0.0017(5) -0.0004(5) 0.0009(5)
O1 0.050(4) 0.057(4) 0.051(4) 0.014(3) -0.006(3) -0.014(3)
O2 0.040(3) 0.040(3) 0.056(4) -0.009(2) -0.007(3) -0.006(3)
O3 0.034(3) 0.036(3) 0.035(3) 0.000(2) -0.009(2) 0.001(2)
O4 0.034(3) 0.027(2) 0.035(3) 0.0005(19) -0.003(2) 0.005(2)
O5 0.032(3) 0.029(2) 0.037(3) -0.0049(19) 0.000(2) -0.002(2)
O6 0.031(3) 0.043(3) 0.052(3) -0.004(2) -0.013(2) -0.009(3)
O7 0.030(3) 0.032(2) 0.037(3) 0.0019(19) 0.002(2) -0.004(2)
O8 0.038(3) 0.027(2) 0.042(3) 0.008(2) 0.002(2) -0.007(2)
O9 0.035(3) 0.031(2) 0.033(3) 0.001(2) -0.005(2) -0.006(2)
O10 0.044(3) 0.029(2) 0.039(3) 0.004(2) 0.000(2) 0.001(2)
O11 0.051(3) 0.032(3) 0.040(3) 0.004(2) -0.005(3) 0.009(2)
O12 0.037(3) 0.035(3) 0.032(3) 0.004(2) 0.001(2) 0.000(2)
O13 0.054(3) 0.051(3) 0.021(2) 0.007(3) -0.003(2) 0.004(2)
O14 0.043(3) 0.040(3) 0.030(3) 0.006(2) 0.002(2) -0.003(2)
O15 0.029(3) 0.032(2) 0.040(3) 0.003(2) 0.002(2) -0.003(2)
O16 0.032(3) 0.061(4) 0.065(4) 0.007(3) 0.011(3) -0.009(3)
O17 0.031(3) 0.034(2) 0.044(3) 0.007(2) -0.002(2) 0.005(2)
O18 0.026(3) 0.040(3) 0.047(3) -0.004(2) 0.003(2) 0.000(2)
O19 0.025(2) 0.0205(19) 0.024(2) 0.0017(16) -0.0012(17) 0.0037(17)
O20 0.031(2) 0.023(2) 0.023(2) 0.0016(17) 0.0007(18) 0.0042(18)
O21 0.027(2) 0.0232(18) 0.022(2) 0.0028(16) 0.0001(19) -0.0043(18)
O22 0.030(2) 0.0222(19) 0.022(2) 0.0018(17) -0.0004(18) -0.0021(17)
O23 0.035(3) 0.038(3) 0.031(3) 0.002(2) -0.003(2) -0.001(2)
O24 0.064(4) 0.061(4) 0.028(3) 0.005(3) 0.016(3) 0.006(3)
O25 0.032(3) 0.035(2) 0.036(3) -0.001(2) 0.000(2) -0.003(2)
O26 0.029(2) 0.039(3) 0.033(3) 0.006(2) 0.007(2) -0.004(2)
O27 0.042(3) 0.038(3) 0.025(2) 0.006(2) -0.002(2) -0.008(2)
O28 0.050(4) 0.038(3) 0.062(4) 0.006(3) 0.004(3) -0.024(3)
O29 0.038(3) 0.0220(19) 0.048(3) 0.0043(19) -0.001(2) -0.002(2)
O30 0.032(3) 0.035(2) 0.036(3) 0.005(2) -0.003(2) -0.013(2)
O31 0.051(4) 0.039(3) 0.042(3) -0.002(2) 0.014(3) 0.013(2)
O32 0.042(3) 0.030(2) 0.030(2) 0.011(2) -0.002(2) 0.001(2)
O33 0.060(4) 0.061(4) 0.043(3) 0.013(3) -0.018(3) 0.010(3)
O34 0.041(3) 0.029(2) 0.039(3) -0.005(2) 0.005(2) 0.006(2)
O35 0.054(4) 0.038(3) 0.055(4) -0.012(3) -0.002(3) 0.014(3)
O36 0.047(3) 0.047(3) 0.040(3) 0.001(3) -0.016(3) 0.015(3)
N1 0.060(5) 0.033(3) 0.044(4) -0.002(3) 0.008(4) 0.000(3)
N2 0.040(4) 0.056(4) 0.035(3) 0.000(3) 0.004(3) -0.007(3)
N3 0.040(4) 0.041(3) 0.050(4) -0.002(3) -0.010(3) -0.007(3)
N4 0.041(4) 0.034(3) 0.043(4) 0.005(3) -0.008(3) -0.001(3)
N5 0.049(4) 0.039(3) 0.054(4) 0.007(3) 0.000(3) 0.012(3)
O47 0.072(5) 0.053(4) 0.060(4) -0.010(3) -0.008(4) 0.023(3)
N7 0.043(4) 0.037(3) 0.040(4) -0.005(3) 0.004(3) -0.002(3)
N8 0.045(4) 0.047(4) 0.050(4) -0.016(3) 0.006(3) -0.013(3)
N9 0.052(4) 0.043(4) 0.047(4) 0.005(3) 0.002(3) 0.001(3)
O37 0.040(3) 0.038(3) 0.036(3) 0.003(2) 0.011(2) 0.003(2)
O38 0.075(5) 0.085(5) 0.030(3) 0.017(4) 0.026(3) 0.003(3)
O39 0.072(4) 0.034(3) 0.061(4) -0.017(3) -0.003(3) 0.017(3)
O55 0.036(3) 0.054(3) 0.048(3) 0.017(3) -0.003(3) -0.015(3)
O40 0.059(4) 0.041(3) 0.047(3) -0.016(3) -0.004(3) 0.011(3)
C2 0.049(5) 0.029(3) 0.060(6) -0.006(3) -0.002(4) -0.003(4)
C3 0.051(6) 0.053(5) 0.079(7) -0.004(4) 0.017(5) 0.007(5)
C4 0.105(9) 0.059(6) 0.037(5) -0.012(6) 0.002(5) 0.008(5)
O41 0.057(4) 0.077(4) 0.040(3) 0.019(4) -0.004(3) -0.016(3)
C6 0.050(5) 0.058(5) 0.046(5) 0.014(4) -0.006(4) -0.009(4)
C7 0.062(7) 0.103(9) 0.036(5) -0.012(6) 0.012(5) -0.015(5)
C8 0.067(7) 0.080(7) 0.056(6) 0.019(6) 0.018(5) -0.007(6)
O42 0.041(3) 0.045(3) 0.056(4) -0.006(3) -0.012(3) -0.001(3)
C10 0.040(4) 0.042(4) 0.046(5) 0.000(3) -0.003(4) -0.005(4)
C11 0.047(6) 0.074(7) 0.066(6) 0.006(5) -0.002(5) -0.018(5)
C12 0.057(6) 0.065(6) 0.078(7) -0.023(5) -0.004(6) -0.009(6)
O43 0.073(4) 0.047(3) 0.033(3) 0.003(3) -0.010(3) -0.007(3)
C14 0.053(5) 0.039(4) 0.034(4) 0.003(4) -0.010(4) 0.000(4)
C15 0.061(6) 0.040(4) 0.038(4) 0.011(4) -0.013(4) -0.003(3)
C16 0.078(7) 0.042(4) 0.045(5) 0.005(5) -0.003(5) 0.004(4)
O44 0.052(4) 0.058(4) 0.049(4) 0.019(3) -0.002(3) 0.000(3)
C18 0.045(5) 0.042(4) 0.053(5) -0.003(3) -0.008(4) 0.000(4)
C19 0.058(6) 0.044(5) 0.093(8) 0.007(4) 0.007(6) 0.016(5)
C20 0.128(13) 0.149(14) 0.064(8) 0.055(11) -0.058(9) -0.021(9)
C21 0.049(5) 0.045(4) 0.042(5) -0.010(4) 0.001(4) 0.007(4)
C22 0.050(5) 0.044(5) 0.081(7) -0.011(4) 0.005(5) -0.006(5)
C23 0.075(7) 0.065(6) 0.051(6) -0.018(5) -0.011(5) 0.023(5)
O45 0.041(3) 0.046(3) 0.064(4) -0.013(3) -0.001(3) 0.008(3)
C25 0.050(5) 0.039(4) 0.046(5) -0.014(3) 0.003(4) -0.007(4)
C26 0.084(9) 0.041(5) 0.140(13) -0.009(6) 0.007(8) -0.008(6)
C27 0.052(6) 0.106(9) 0.083(9) -0.023(6) 0.014(6) -0.027(7)
C28 0.065(6) 0.044(4) 0.042(5) 0.009(4) 0.001(4) -0.013(4)
C29 0.070(8) 0.119(10) 0.063(7) 0.003(7) 0.001(6) -0.047(7)
C30 0.095(10) 0.100(9) 0.069(8) 0.057(8) -0.008(7) -0.006(7)
O52 0.069(4) 0.035(3) 0.067(4) -0.004(3) 0.007(4) -0.025(3)

loop_
_atom_type_symbol
_atom_type_description
_atom_type_scat_dispersion_real
_atom_type_scat_dispersion_imag
_atom_type_scat_source
C C 0.0033 0.0016 'International Tables Vol C Tables 4.2.6.8 and 6.1.1.4'
H H 0.0000 0.0000 'International Tables Vol C Tables 4.2.6.8 and 6.1.1.4'
N N 0.0061 0.0033 'International Tables Vol C Tables 4.2.6.8 and 6.1.1.4'
O O 0.0106 0.0060 'International Tables Vol C Tables 4.2.6.8 and 6.1.1.4'
P P 0.1023 0.0942 'International Tables Vol C Tables 4.2.6.8 and 6.1.1.4'
Mo Mo -1.6832 0.6857 'International Tables Vol C Tables 4.2.6.8 and 6.1.1.4'
Eu Eu -0.1578 3.6682 'International Tables Vol C Tables 4.2.6.8 and 6.1.1.4'

loop_
_geom_angle_atom_site_label_1
_geom_angle_atom_site_label_2
_geom_angle_atom_site_label_3
_geom_angle
O40 Eu1 O47 145.6(2)
O40 Eu1 O1 98.6(2)
O47 Eu1 O1 76.7(2)
O40 Eu1 O45 141.7(2)
O47 Eu1 O45 72.7(2)
O1 Eu1 O45 88.5(2)
O40 Eu1 O41 93.6(2)
O47 Eu1 O41 75.1(3)
O1 Eu1 O41 145.4(2)
O45 Eu1 O41 101.7(2)
O40 Eu1 O44 76.2(2)
O47 Eu1 O44 127.6(2)
O1 Eu1 O44 142.6(2)
O45 Eu1 O44 75.6(2)
O41 Eu1 O44 71.8(2)
O40 Eu1 O42 70.2(2)
O47 Eu1 O42 75.6(2)
O1 Eu1 O42 76.8(2)
O45 Eu1 O42 147.4(2)
O41 Eu1 O42 77.2(2)
O44 Eu1 O42 132.0(2)
O40 Eu1 O43 73.5(2)
O47 Eu1 O43 132.8(2)
O1 Eu1 O43 70.2(2)
O45 Eu1 O43 73.7(2)
O41 Eu1 O43 144.3(2)
O44 Eu1 O43 72.8(2)
O42 Eu1 O43 125.7(2)
O2 Mo1 O9 102.7(3)
O2 Mo1 O3 102.4(3)
O9 Mo1 O3 95.8(2)
O2 Mo1 O34 101.0(3)
O9 Mo1 O34 85.0(2)
O3 Mo1 O34 155.8(2)
O2 Mo1 O18 100.5(3)
O9 Mo1 O18 155.7(2)
O3 Mo1 O18 86.5(2)
O34 Mo1 O18 83.2(2)
O2 Mo1 O19 171.9(2)
O9 Mo1 O19 85.20(18)
O3 Mo1 O19 74.36(18)
O34 Mo1 O19 81.65(18)
O18 Mo1 O19 72.08(18)
O36 Mo2 O4 103.7(2)
O36 Mo2 O17 102.2(3)
O4 Mo2 O17 95.3(2)
O36 Mo2 O23 101.5(3)
O4 Mo2 O23 85.7(2)
O17 Mo2 O23 155.4(2)
O36 Mo2 O3 98.6(3)
O4 Mo2 O3 156.8(2)
O17 Mo2 O3 86.4(2)
O23 Mo2 O3 83.5(2)
O36 Mo2 O19 170.1(2)
O4 Mo2 O19 85.87(18)
O17 Mo2 O19 73.79(19)
O23 Mo2 O19 81.74(18)
O3 Mo2 O19 72.30(18)
O35 Mo3 O25 102.3(3)
O35 Mo3 O5 102.5(3)
O25 Mo3 O5 96.1(2)
O35 Mo3 O4 102.0(3)
O25 Mo3 O4 84.4(2)
O5 Mo3 O4 154.8(2)
O35 Mo3 O29 100.9(3)
O25 Mo3 O29 155.3(2)
O5 Mo3 O29 87.0(2)
O4 Mo3 O29 82.7(2)
O35 Mo3 O21 171.5(2)
O25 Mo3 O21 85.71(19)
O5 Mo3 O21 73.44(19)
O4 Mo3 O21 81.45(17)
O29 Mo3 O21 71.66(17)
O6 Mo4 O12 103.5(3)
O6 Mo4 O30 103.7(2)
O12 Mo4 O30 96.0(2)
O6 Mo4 O5 99.6(2)
O12 Mo4 O5 155.3(2)
O30 Mo4 O5 87.0(2)
O6 Mo4 O7 100.0(2)
O12 Mo4 O7 85.3(2)
O30 Mo4 O7 155.2(2)
O5 Mo4 O7 82.0(2)
O6 Mo4 O21 170.8(2)
O12 Mo4 O21 85.6(2)
O30 Mo4 O21 73.97(19)
O5 Mo4 O21 71.54(18)
O7 Mo4 O21 81.47(18)
O55 Mo5 O7 103.4(3)
O55 Mo5 O26 102.0(3)
O7 Mo5 O26 96.1(2)
O55 Mo5 O32 101.0(3)
O7 Mo5 O32 85.1(2)
O26 Mo5 O32 156.0(2)
O55 Mo5 O8 99.6(3)
O7 Mo5 O8 155.5(2)
O26 Mo5 O8 87.2(2)
O32 Mo5 O8 82.3(2)
O55 Mo5 O22 170.7(2)
O7 Mo5 O22 85.67(19)
O26 Mo5 O22 74.59(18)
O32 Mo5 O22 81.61(18)
O8 Mo5 O22 71.80(17)
O52 Mo6 O10 103.3(3)
O52 Mo6 O8 102.5(3)
O10 Mo6 O8 95.8(2)
O52 Mo6 O9 100.9(3)
O10 Mo6 O9 85.6(2)
O8 Mo6 O9 155.5(2)
O52 Mo6 O27 99.1(3)
O10 Mo6 O27 156.2(2)
O8 Mo6 O27 87.2(2)
O9 Mo6 O27 82.1(2)
O52 Mo6 O22 170.8(3)
O10 Mo6 O22 85.69(19)
O8 Mo6 O22 74.14(18)
O9 Mo6 O22 81.56(18)
O27 Mo6 O22 72.40(17)
O39 Mo7 O34 103.4(3)
O39 Mo7 O31 102.8(3)
O34 Mo7 O31 96.1(3)
O39 Mo7 O10 102.0(3)
O34 Mo7 O10 85.3(2)
O31 Mo7 O10 154.1(2)
O39 Mo7 O11 99.8(3)
O34 Mo7 O11 155.4(2)
O31 Mo7 O11 86.4(3)
O10 Mo7 O11 82.1(2)
O39 Mo7 O20 170.4(3)
O34 Mo7 O20 85.93(18)
O31 Mo7 O20 73.5(2)
O10 Mo7 O20 80.88(19)
O11 Mo7 O20 71.30(18)
O33 Mo8 O11 102.1(3)
O33 Mo8 O32 103.5(3)
O11 Mo8 O32 96.5(2)
O33 Mo8 O12 101.9(3)
O11 Mo8 O12 155.0(2)
O32 Mo8 O12 84.6(2)
O33 Mo8 O13 98.9(3)
O11 Mo8 O13 86.8(3)
O32 Mo8 O13 156.0(2)
O12 Mo8 O13 82.7(2)
O33 Mo8 O20 170.4(3)
O11 Mo8 O20 74.0(2)
O32 Mo8 O20 85.74(19)
O12 Mo8 O20 81.23(18)
O13 Mo8 O20 72.31(19)
O38 Mo9 O14 103.1(3)
O38 Mo9 O13 102.6(3)
O14 Mo9 O13 96.7(3)
O38 Mo9 O31 99.6(3)
O14 Mo9 O31 155.6(2)
O13 Mo9 O31 86.9(3)
O38 Mo9 O37 101.1(3)
O14 Mo9 O37 85.0(2)
O13 Mo9 O37 155.1(2)
O31 Mo9 O37 81.9(2)
O38 Mo9 O20 170.6(3)
O14 Mo9 O20 86.07(19)
O13 Mo9 O20 74.19(19)
O31 Mo9 O20 71.60(19)
O37 Mo9 O20 81.18(18)
O28 Mo10 O15 103.4(3)
O28 Mo10 O29 103.0(3)
O15 Mo10 O29 95.3(2)
O28 Mo10 O14 100.5(3)
O15 Mo10 O14 85.4(2)
O29 Mo10 O14 155.7(2)
O28 Mo10 O30 99.6(3)
O15 Mo10 O30 155.7(2)
O29 Mo10 O30 87.1(2)
O14 Mo10 O30 82.7(2)
O28 Mo10 O21 171.0(2)
O15 Mo10 O21 85.38(19)
O29 Mo10 O21 74.00(18)
O14 Mo10 O21 81.87(18)
O30 Mo10 O21 72.04(17)
O16 Mo11 O37 104.0(3)
O16 Mo11 O18 103.5(3)
O37 Mo11 O18 95.7(2)
O16 Mo11 O15 99.8(3)
O37 Mo11 O15 85.6(2)
O18 Mo11 O15 155.6(2)
O16 Mo11 O17 98.8(3)
O37 Mo11 O17 155.7(2)
O18 Mo11 O17 86.8(2)
O15 Mo11 O17 82.4(2)
O16 Mo11 O19 170.7(3)
O37 Mo11 O19 85.24(19)
O18 Mo11 O19 74.38(19)
O15 Mo11 O19 81.50(18)
O17 Mo11 O19 72.16(18)
O24 Mo12 O23 102.9(3)
O24 Mo12 O27 101.4(3)
O23 Mo12 O27 95.4(2)
O24 Mo12 O25 101.9(3)
O23 Mo12 O25 84.4(2)
O27 Mo12 O25 156.2(2)
O24 Mo12 O26 100.0(3)
O23 Mo12 O26 155.8(2)
O27 Mo12 O26 87.7(2)
O25 Mo12 O26 83.2(2)
O24 Mo12 O22 171.3(3)
O23 Mo12 O22 85.27(19)
O27 Mo12 O22 74.48(18)
O25 Mo12 O22 81.80(18)
O26 Mo12 O22 72.45(18)
O19 P1 O20 109.8(3)
O19 P1 O22 109.5(3)
O20 P1 O22 109.1(2)
O19 P1 O21 109.3(2)
O20 P1 O21 109.5(3)
O22 P1 O21 109.6(3)
C28 O1 Eu1 137.4(6)
Mo1 O3 Mo2 124.5(3)
Mo2 O4 Mo3 151.4(3)
Mo3 O5 Mo4 125.8(3)
Mo5 O7 Mo4 151.7(3)
Mo6 O8 Mo5 124.8(2)
Mo1 O9 Mo6 151.6(3)
Mo6 O10 Mo7 151.5(3)
Mo8 O11 Mo7 125.5(3)
Mo4 O12 Mo8 152.1(3)
Mo9 O13 Mo8 124.6(3)
Mo9 O14 Mo10 151.8(3)
Mo10 O15 Mo11 151.4(3)
Mo2 O17 Mo11 124.8(3)
Mo11 O18 Mo1 124.6(3)
P1 O19 Mo11 126.2(2)
P1 O19 Mo2 125.7(2)
Mo11 O19 Mo2 89.23(14)
P1 O19 Mo1 126.1(2)
Mo11 O19 Mo1 88.93(15)
Mo2 O19 Mo1 88.80(15)
P1 O20 Mo8 126.5(3)
P1 O20 Mo9 125.6(2)
Mo8 O20 Mo9 88.87(15)
P1 O20 Mo7 125.7(3)
Mo8 O20 Mo7 89.20(14)
Mo9 O20 Mo7 89.09(15)
P1 O21 Mo10 126.1(3)
P1 O21 Mo4 125.6(2)
Mo10 O21 Mo4 89.12(14)
P1 O21 Mo3 126.0(3)
Mo10 O21 Mo3 89.13(13)
Mo4 O21 Mo3 89.11(14)
P1 O22 Mo6 126.0(3)
P1 O22 Mo5 126.1(3)
Mo6 O22 Mo5 89.19(14)
P1 O22 Mo12 126.0(2)
Mo6 O22 Mo12 89.10(14)
Mo5 O22 Mo12 88.42(15)
Mo12 O23 Mo2 152.1(3)
Mo3 O25 Mo12 152.5(3)
Mo5 O26 Mo12 124.5(3)
Mo12 O27 Mo6 123.9(3)
Mo10 O29 Mo3 125.1(2)
Mo4 O30 Mo10 124.8(3)
Mo7 O31 Mo9 125.8(3)
Mo8 O32 Mo5 151.7(3)
Mo7 O34 Mo1 152.0(3)
C2 N1 C3 119.4(8)
C2 N1 C4 121.4(9)
C3 N1 C4 119.2(8)
C6 N2 C7 121.7(8)
C6 N2 C8 118.4(8)
C7 N2 C8 119.9(8)
C10 N3 C12 122.2(8)
C10 N3 C11 120.0(7)
C12 N3 C11 117.8(8)
C14 N4 C16 119.6(7)
C14 N4 C15 122.0(7)
C16 N4 C15 118.2(7)
C18 N5 C20 120.2(9)
C18 N5 C19 121.8(9)
C20 N5 C19 117.9(10)
C21 O47 Eu1 166.5(7)
C21 N7 C23 121.6(8)
C21 N7 C22 120.6(8)
C23 N7 C22 117.7(8)
C25 N8 C26 121.7(9)
C25 N8 C27 118.5(9)
C26 N8 C27 118.9(9)
C28 N9 C29 120.0(9)
C28 N9 C30 122.9(9)
C29 N9 C30 117.0(9)
Mo11 O37 Mo9 151.5(3)
C2 O40 Eu1 130.2(5)
O40 C2 N1 123.4(9)
O40 C2 H8 118.3
N1 C2 H8 118.3
N1 C3 H2 109.5
N1 C3 H3 109.5
H2 C3 H3 109.5
N1 C3 H4 109.5
H2 C3 H4 109.5
H3 C3 H4 109.5
N1 C4 H6 109.5
N1 C4 H7 109.5
H6 C4 H7 109.5
N1 C4 H5 109.5
H6 C4 H5 109.5
H7 C4 H5 109.5
C6 O41 Eu1 132.0(6)
O41 C6 N2 123.9(9)
O41 C6 H10 118.1
N2 C6 H10 118.1
N2 C7 H12 109.5
N2 C7 H13 109.5
H12 C7 H13 109.5
N2 C7 H11 109.5
H12 C7 H11 109.5
H13 C7 H11 109.5
N2 C8 H15 109.5
N2 C8 H16 109.5
H15 C8 H16 109.5
N2 C8 H14 109.5
H15 C8 H14 109.5
H16 C8 H14 109.5
C10 O42 Eu1 127.1(5)
O42 C10 N3 125.4(8)
O42 C10 H18 117.3
N3 C10 H18 117.3
N3 C11 H19 109.5
N3 C11 H20 109.5
H19 C11 H20 109.5
N3 C11 H21 109.5
H19 C11 H21 109.5
H20 C11 H21 109.5
N3 C12 H22 109.5
N3 C12 H23 109.5
H22 C12 H23 109.5
N3 C12 H24 109.5
H22 C12 H24 109.5
H23 C12 H24 109.5
C14 O43 Eu1 132.6(5)
O43 C14 N4 124.7(8)
O43 C14 H26 117.6
N4 C14 H26 117.6
N4 C15 H28 109.5
N4 C15 H29 109.5
H28 C15 H29 109.5
N4 C15 H27 109.5
H28 C15 H27 109.5
H29 C15 H27 109.5
N4 C16 H31 109.5
N4 C16 H30 109.5
H31 C16 H30 109.5
N4 C16 H32 109.5
H31 C16 H32 109.5
H30 C16 H32 109.5
C18 O44 Eu1 138.8(6)
O44 C18 N5 126.1(9)
O44 C18 H34 117.0
N5 C18 H34 117.0
N5 C19 H35 109.5
N5 C19 H36 109.5
H35 C19 H36 109.5
N5 C19 H37 109.5
H35 C19 H37 109.5
H36 C19 H37 109.5
N5 C20 H39 109.5
N5 C20 H40 109.5
H39 C20 H40 109.5
N5 C20 H38 109.5
H39 C20 H38 109.5
H40 C20 H38 109.5
O47 C21 N7 124.6(9)
O47 C21 H47 117.7
N7 C21 H47 117.7
N7 C22 H41 109.5
N7 C22 H42 109.5
H41 C22 H42 109.5
N7 C22 H43 109.5
H41 C22 H43 109.5
H42 C22 H43 109.5
N7 C23 H44 109.5
N7 C23 H46 109.5
H44 C23 H46 109.5
N7 C23 H45 109.5
H44 C23 H45 109.5
H46 C23 H45 109.5
C25 O45 Eu1 136.7(6)
O45 C25 N8 122.8(8)
O45 C25 H55 118.6
N8 C25 H55 118.6
N8 C26 H49 109.5
N8 C26 H51 109.5
H49 C26 H51 109.5
N8 C26 H50 109.5
H49 C26 H50 109.5
H51 C26 H50 109.5
N8 C27 H52 109.5
N8 C27 H53 109.5
H52 C27 H53 109.5
N8 C27 H54 109.5
H52 C27 H54 109.5
H53 C27 H54 109.5
O1 C28 N9 125.3(9)
O1 C28 H56 117.4
N9 C28 H56 117.4
N9 C29 H58 109.5
N9 C29 H59 109.5
H58 C29 H59 109.5
N9 C29 H57 109.5
H58 C29 H57 109.5
H59 C29 H57 109.5
N9 C30 H61 109.5
N9 C30 H62 109.5
H61 C30 H62 109.5
N9 C30 H60 109.5
H61 C30 H60 109.5
H62 C30 H60 109.5

loop_
_geom_bond_atom_site_label_1
_geom_bond_atom_site_label_2
_geom_bond_distance
Eu1 O40 2.369(5)
Eu1 O47 2.378(6)
Eu1 O1 2.383(6)
Eu1 O45 2.387(5)
Eu1 O41 2.395(6)
Eu1 O44 2.413(6)
Eu1 O42 2.415(6)
Eu1 O43 2.416(6)
Mo1 O2 1.672(5)
Mo1 O9 1.836(5)
Mo1 O3 1.852(5)
Mo1 O34 1.973(5)
Mo1 O18 1.986(5)
Mo1 O19 2.436(4)
Mo2 O36 1.690(5)
Mo2 O4 1.831(5)
Mo2 O17 1.866(5)
Mo2 O23 1.957(5)
Mo2 O3 1.993(5)
Mo2 O19 2.429(4)
Mo3 O35 1.672(5)
Mo3 O25 1.842(5)
Mo3 O5 1.848(5)
Mo3 O4 1.985(5)
Mo3 O29 1.985(5)
Mo3 O21 2.428(4)
Mo4 O6 1.677(5)
Mo4 O12 1.834(5)
Mo4 O30 1.851(5)
Mo4 O5 1.976(5)
Mo4 O7 1.992(5)
Mo4 O21 2.426(4)
Mo5 O55 1.675(5)
Mo5 O7 1.825(5)
Mo5 O26 1.845(5)
Mo5 O32 1.979(5)
Mo5 O8 1.985(5)
Mo5 O22 2.428(5)
Mo6 O52 1.676(5)
Mo6 O10 1.837(5)
Mo6 O8 1.852(5)
Mo6 O9 1.983(5)
Mo6 O27 2.000(5)
Mo6 O22 2.416(4)
Mo7 O39 1.686(5)
Mo7 O34 1.842(6)
Mo7 O31 1.854(6)
Mo7 O10 1.973(6)
Mo7 O11 1.994(6)
Mo7 O20 2.438(4)
Mo8 O33 1.675(6)
Mo8 O11 1.844(6)
Mo8 O32 1.853(5)
Mo8 O12 1.983(5)
Mo8 O13 1.987(6)
Mo8 O20 2.423(4)
Mo9 O38 1.680(6)
Mo9 O14 1.838(6)
Mo9 O13 1.851(6)
Mo9 O31 1.984(6)
Mo9 O37 1.993(6)
Mo9 O20 2.433(5)
Mo10 O28 1.690(5)
Mo10 O15 1.842(5)
Mo10 O29 1.847(6)
Mo10 O14 1.976(5)
Mo10 O30 1.984(5)
Mo10 O21 2.420(4)
Mo11 O16 1.676(6)
Mo11 O37 1.836(5)
Mo11 O18 1.857(5)
Mo11 O15 1.976(5)
Mo11 O17 1.979(5)
Mo11 O19 2.423(4)
Mo12 O24 1.684(5)
Mo12 O23 1.840(5)
Mo12 O27 1.850(5)
Mo12 O25 1.976(5)
Mo12 O26 1.980(5)
Mo12 O22 2.428(4)
P1 O19 1.521(5)
P1 O20 1.526(5)
P1 O22 1.527(5)
P1 O21 1.536(4)
O1 C28 1.219(11)
N1 C2 1.297(11)
N1 C3 1.450(12)
N1 C4 1.452(12)
N2 C6 1.311(11)
N2 C7 1.433(12)
N2 C8 1.455(12)
N3 C10 1.312(11)
N3 C12 1.438(11)
N3 C11 1.463(12)
N4 C14 1.313(10)
N4 C16 1.441(11)
N4 C15 1.452(10)
N5 C18 1.297(11)
N5 C20 1.417(14)
N5 C19 1.433(12)
O47 C21 1.214(11)
N7 C21 1.307(10)
N7 C23 1.427(12)
N7 C22 1.435(11)
N8 C25 1.313(10)
N8 C26 1.427(13)
N8 C27 1.477(13)
N9 C28 1.290(11)
N9 C29 1.435(13)
N9 C30 1.461(14)
O40 C2 1.245(11)
C2 H8 0.9300
C3 H2 0.9600
C3 H3 0.9600
C3 H4 0.9600
C4 H6 0.9600
C4 H7 0.9600
C4 H5 0.9600
O41 C6 1.245(11)
C6 H10 0.9300
C7 H12 0.9600
C7 H13 0.9600
C7 H11 0.9600
C8 H15 0.9600
C8 H16 0.9600
C8 H14 0.9600
O42 C10 1.228(9)
C10 H18 0.9300
C11 H19 0.9600
C11 H20 0.9600
C11 H21 0.9600
C12 H22 0.9600
C12 H23 0.9600
C12 H24 0.9600
O43 C14 1.214(10)
C14 H26 0.9300
C15 H28 0.9600
C15 H29 0.9600
C15 H27 0.9600
C16 H31 0.9600
C16 H30 0.9600
C16 H32 0.9600
O44 C18 1.229(10)
C18 H34 0.9300
C19 H35 0.9600
C19 H36 0.9600
C19 H37 0.9600
C20 H39 0.9600
C20 H40 0.9600
C20 H38 0.9600
C21 H47 0.9300
C22 H41 0.9600
C22 H42 0.9600
C22 H43 0.9600
C23 H44 0.9600
C23 H46 0.9600
C23 H45 0.9600
O45 C25 1.227(10)
C25 H55 0.9300
C26 H49 0.9600
C26 H51 0.9600
C26 H50 0.9600
C27 H52 0.9600
C27 H53 0.9600
C27 H54 0.9600
C28 H56 0.9300
C29 H58 0.9600
C29 H59 0.9600
C29 H57 0.9600
C30 H61 0.9600
C30 H62 0.9600
C30 H60 0.9600

loop_
_geom_hbond_atom_site_label_D
_geom_hbond_atom_site_label_H
_geom_hbond_atom_site_label_A
_geom_hbond_site_symmetry_A
_geom_hbond_distance_DH
_geom_hbond_distance_HA
_geom_hbond_distance_DA
_geom_hbond_angle_DHA
C3 H4 O31 4_554 0.96 2.72 3.289(11) 118.4
C4 H7 O36 2_664 0.96 2.61 3.476(12) 150.3
C7 H13 O7 . 0.96 2.65 3.473(12) 144.5
C8 H15 O28 2_664 0.96 2.51 3.316(13) 141.0
C8 H16 O5 . 0.96 2.58 3.424(11) 147.0
C10 H18 O28 2_664 0.93 2.62 3.516(10) 161.8
C15 H29 O16 4_554 0.96 2.55 3.299(12) 135.1
C15 H27 O32 1_554 0.96 2.52 3.440(10) 160.2
C15 H28 O52 2_654 0.96 2.29 3.174(10) 152.6
C16 H31 O6 1_554 0.96 2.63 3.541(11) 159.4
C22 H41 O55 . 0.96 2.53 3.280(12) 135.0
C22 H42 O11 2_654 0.96 2.45 3.305(11) 148.9
C22 H43 O45 . 0.96 2.61 3.567(13) 172.1
C23 H44 O17 4 0.96 2.52 3.443(11) 160.8
C25 H55 O24 . 0.93 2.53 3.337(11) 145.3
C25 H55 O44 . 0.93 2.58 3.091(10) 114.8
C28 H56 O36 4 0.93 2.62 3.476(11) 152.5
C30 H60 O36 4 0.96 2.58 3.458(14) 151.7

loop_
_geom_torsion_atom_site_label_1
_geom_torsion_atom_site_label_2
_geom_torsion_atom_site_label_3
_geom_torsion_atom_site_label_4
_geom_torsion
O2 Mo1 O3 Mo2 171.0(3)
O9 Mo1 O3 Mo2 -84.6(3)
O34 Mo1 O3 Mo2 6.0(8)
O18 Mo1 O3 Mo2 71.1(3)
O19 Mo1 O3 Mo2 -1.3(3)
O36 Mo2 O4 Mo3 -129.9(6)
O17 Mo2 O4 Mo3 126.1(6)
O23 Mo2 O4 Mo3 -29.1(6)
O3 Mo2 O4 Mo3 33.1(10)
O19 Mo2 O4 Mo3 52.9(6)
O35 Mo3 O5 Mo4 169.8(3)
O25 Mo3 O5 Mo4 -86.2(3)
O4 Mo3 O5 Mo4 3.4(7)
O29 Mo3 O5 Mo4 69.3(3)
O21 Mo3 O5 Mo4 -2.5(3)
O55 Mo5 O7 Mo4 -129.4(6)
O26 Mo5 O7 Mo4 126.7(6)
O32 Mo5 O7 Mo4 -29.2(6)
O8 Mo5 O7 Mo4 30.1(10)
O22 Mo5 O7 Mo4 52.8(6)
O52 Mo6 O8 Mo5 168.5(4)
O10 Mo6 O8 Mo5 -86.5(3)
O9 Mo6 O8 Mo5 5.7(8)
O27 Mo6 O8 Mo5 69.8(3)
O22 Mo6 O8 Mo5 -2.7(3)
O2 Mo1 O9 Mo6 -129.2(6)
O3 Mo1 O9 Mo6 126.6(6)
O34 Mo1 O9 Mo6 -29.1(6)
O18 Mo1 O9 Mo6 32.2(10)
O19 Mo1 O9 Mo6 52.9(6)
O52 Mo6 O10 Mo7 -128.1(7)
O8 Mo6 O10 Mo7 127.5(7)
O9 Mo6 O10 Mo7 -27.9(7)
O27 Mo6 O10 Mo7 31.2(11)
O22 Mo6 O10 Mo7 54.0(7)
O33 Mo8 O11 Mo7 168.8(4)
O32 Mo8 O11 Mo7 -85.8(4)
O12 Mo8 O11 Mo7 5.2(8)
O13 Mo8 O11 Mo7 70.3(4)
O20 Mo8 O11 Mo7 -2.2(3)
O6 Mo4 O12 Mo8 -128.2(6)
O30 Mo4 O12 Mo8 126.1(6)
O5 Mo4 O12 Mo8 30.3(10)
O7 Mo4 O12 Mo8 -29.0(6)
O21 Mo4 O12 Mo8 52.8(6)
O38 Mo9 O13 Mo8 169.0(4)
O14 Mo9 O13 Mo8 -85.8(4)
O31 Mo9 O13 Mo8 69.9(4)
O37 Mo9 O13 Mo8 6.8(9)
O20 Mo9 O13 Mo8 -1.9(3)
O38 Mo9 O14 Mo10 -131.0(7)
O13 Mo9 O14 Mo10 124.3(7)
O31 Mo9 O14 Mo10 27.0(11)
O37 Mo9 O14 Mo10 -30.7(6)
O20 Mo9 O14 Mo10 50.8(6)
O28 Mo10 O15 Mo11 -128.4(6)
O29 Mo10 O15 Mo11 126.9(6)
O14 Mo10 O15 Mo11 -28.7(6)
O30 Mo10 O15 Mo11 32.1(10)
O21 Mo10 O15 Mo11 53.5(6)
O36 Mo2 O17 Mo11 168.2(3)
O4 Mo2 O17 Mo11 -86.5(3)
O23 Mo2 O17 Mo11 4.5(7)
O3 Mo2 O17 Mo11 70.2(3)
O19 Mo2 O17 Mo11 -2.4(3)
O16 Mo11 O18 Mo1 168.6(4)
O37 Mo11 O18 Mo1 -85.5(4)
O15 Mo11 O18 Mo1 6.6(8)
O17 Mo11 O18 Mo1 70.3(3)
O19 Mo11 O18 Mo1 -2.1(3)
O20 P1 O19 Mo11 55.7(3)
O22 P1 O19 Mo11 175.5(3)
O21 P1 O19 Mo11 -64.4(3)
O20 P1 O19 Mo2 175.9(3)
O22 P1 O19 Mo2 -64.3(3)
O21 P1 O19 Mo2 55.8(4)
O20 P1 O19 Mo1 -64.6(3)
O22 P1 O19 Mo1 55.2(3)
O21 P1 O19 Mo1 175.3(3)
O19 P1 O20 Mo8 175.4(3)
O22 P1 O20 Mo8 55.4(4)
O21 P1 O20 Mo8 -64.6(4)
O19 P1 O20 Mo9 -64.7(4)
O22 P1 O20 Mo9 175.3(3)
O21 P1 O20 Mo9 55.3(4)
O19 P1 O20 Mo7 54.7(4)
O22 P1 O20 Mo7 -65.4(4)
O21 P1 O20 Mo7 174.7(3)
O19 P1 O21 Mo10 55.4(4)
O20 P1 O21 Mo10 -64.9(3)
O22 P1 O21 Mo10 175.5(3)
O19 P1 O21 Mo4 175.3(3)
O20 P1 O21 Mo4 55.0(4)
O22 P1 O21 Mo4 -64.6(4)
O19 P1 O21 Mo3 -64.9(3)
O20 P1 O21 Mo3 174.7(3)
O22 P1 O21 Mo3 55.1(3)
O19 P1 O22 Mo6 -64.7(3)
O20 P1 O22 Mo6 55.5(4)
O21 P1 O22 Mo6 175.3(3)
O19 P1 O22 Mo5 174.7(3)
O20 P1 O22 Mo5 -65.1(3)
O21 P1 O22 Mo5 54.8(4)
O19 P1 O22 Mo12 55.5(4)
O20 P1 O22 Mo12 175.7(3)
O21 P1 O22 Mo12 -64.4(4)
O24 Mo12 O23 Mo2 -130.2(6)
O27 Mo12 O23 Mo2 126.8(6)
O25 Mo12 O23 Mo2 -29.3(6)
O26 Mo12 O23 Mo2 30.3(10)
O22 Mo12 O23 Mo2 52.9(6)
O35 Mo3 O25 Mo12 -132.4(7)
O5 Mo3 O25 Mo12 123.3(7)
O4 Mo3 O25 Mo12 -31.3(6)
O29 Mo3 O25 Mo12 27.3(10)
O21 Mo3 O25 Mo12 50.5(6)
O55 Mo5 O26 Mo12 169.1(3)
O7 Mo5 O26 Mo12 -85.8(3)
O32 Mo5 O26 Mo12 5.8(7)
O8 Mo5 O26 Mo12 69.8(3)
O22 Mo5 O26 Mo12 -2.0(3)
O24 Mo12 O27 Mo6 169.1(3)
O23 Mo12 O27 Mo6 -86.6(3)
O25 Mo12 O27 Mo6 1.8(8)
O26 Mo12 O27 Mo6 69.4(3)
O22 Mo12 O27 Mo6 -3.0(3)
O28 Mo10 O29 Mo3 168.8(3)
O15 Mo10 O29 Mo3 -86.1(3)
O14 Mo10 O29 Mo3 4.4(8)
O30 Mo10 O29 Mo3 69.6(3)
O21 Mo10 O29 Mo3 -2.5(3)
O6 Mo4 O30 Mo10 168.6(3)
O12 Mo4 O30 Mo10 -85.9(4)
O5 Mo4 O30 Mo10 69.4(3)
O7 Mo4 O30 Mo10 5.8(8)
O21 Mo4 O30 Mo10 -2.2(3)
O39 Mo7 O31 Mo9 168.4(4)
O34 Mo7 O31 Mo9 -86.3(4)
O10 Mo7 O31 Mo9 5.5(8)
O11 Mo7 O31 Mo9 69.2(4)
O20 Mo7 O31 Mo9 -2.4(3)
O33 Mo8 O32 Mo5 -132.1(7)
O11 Mo8 O32 Mo5 123.8(7)
O12 Mo8 O32 Mo5 -31.1(7)
O13 Mo8 O32 Mo5 27.1(11)
O20 Mo8 O32 Mo5 50.5(6)
O39 Mo7 O34 Mo1 -131.2(6)
O31 Mo7 O34 Mo1 124.0(6)
O10 Mo7 O34 Mo1 -30.0(6)
O11 Mo7 O34 Mo1 29.3(10)
O20 Mo7 O34 Mo1 51.1(6)
O16 Mo11 O37 Mo9 -127.0(6)
O18 Mo11 O37 Mo9 127.6(6)
O15 Mo11 O37 Mo9 -28.0(6)
O17 Mo11 O37 Mo9 32.5(10)
O19 Mo11 O37 Mo9 53.8(6)
Eu1 O40 C2 N1 -154.9(6)
C3 N1 C2 O40 -3.1(13)
C4 N1 C2 O40 177.2(8)
Eu1 O41 C6 N2 -176.3(7)
C7 N2 C6 O41 179.1(10)
C8 N2 C6 O41 -2.5(15)
Eu1 O42 C10 N3 -146.6(7)
C12 N3 C10 O42 180.0(9)
C11 N3 C10 O42 0.5(14)
Eu1 O43 C14 N4 -165.4(6)
C16 N4 C14 O43 -0.9(14)
C15 N4 C14 O43 -176.1(8)
Eu1 O44 C18 N5 -169.7(7)
C20 N5 C18 O44 -3.2(16)
C19 N5 C18 O44 172.7(9)
Eu1 O47 C21 N7 -167(2)
C23 N7 C21 O47 -179.5(9)
C22 N7 C21 O47 4.0(14)
Eu1 O45 C25 N8 176.5(6)
C26 N8 C25 O45 -7.7(16)
C27 N8 C25 O45 -177.4(9)
Eu1 O1 C28 N9 -169.7(7)
C29 N9 C28 O1 -0.5(16)
C30 N9 C28 O1 176.3(11)

_cod_database_fobs_code 2241590
